data_1541677
loop_
_publ_author_name
'Bursill, L.'
'Grey, I.E.'
'Lloyd, D.J.'

_publ_section_title
;
 High-temperature rutile-derived crystallographic shear structures. I.
 (020)R C S structures
;
_journal_name_full 'Journal of Solid State Chemistry'
_journal_page_first 331
_journal_page_last 347
_journal_volume 16
_journal_year 1976
_chemical_formula_sum 'Fe0.1482 O2 Ti0.8882'
_chemical_name_systematic '(Fe0.1482 Ti0.8882) O2'
_space_group_IT_number 36
_symmetry_space_group_name_Hall 'A -2 2a'
_symmetry_space_group_name_H-M 'A 21 a m'
_cell_angle_alpha 90
_cell_angle_beta 90
_cell_angle_gamma 90
_cell_formula_units_Z 22
_cell_length_a 4.618
_cell_length_b 51.36
_cell_length_c 2.953
_cell_volume 700.394
_citation_journal_id_ASTM JSSCBI
_cod_data_source_file Bursill_JSSCBI_1976_617.cif
_cod_data_source_block Fe0.1482O2Ti0.8882
_cod_original_sg_symbol_Hall 'C 2c -2 (z,y,-x)'
_cod_database_code 1541677

loop_
_symmetry_equiv_pos_as_xyz
x,y,z
x+1/2,-y,-z
x,y,-z
x+1/2,-y,z
x,y+1/2,z+1/2
x+1/2,-y+1/2,-z+1/2
x,y+1/2,-z+1/2
x+1/2,-y+1/2,z+1/2

loop_
_atom_site_label
_atom_site_type_symbol
_atom_site_fract_x
_atom_site_fract_y
_atom_site_fract_z
_atom_site_occupancy
_atom_site_U_iso_or_equiv
O1 O-2 0.2809 0.0316 0 1 0.0
Fe5 Fe+3 0.0135 0.3618 0 0.143 0.0
Ti3 Ti+4 0.0011 0.1832 0 0.857 0.0
O7 O-2 0.299 0.2996 0 1 0.0
O9 O-2 0.31 0.3883 0 1 0.0
Ti1 Ti+4 0 0.0053 0 0.6 0.0
Fe2 Fe+3 -0.0302 0.0942 0 0.143 0.0
O4 O-2 0.1923 0.6649 0 1 0.0
O5 O-2 0.2882 0.2103 0 1 0.0
O8 O-2 0.2381 0.8494 0 1 0.0
O3 O-2 0.2906 0.1195 0 1 0.0
Ti2 Ti+4 -0.0302 0.0942 0 0.857 0.0
Fe3 Fe+3 0.0011 0.1832 0 0.143 0.0
Fe1 Fe+3 0 0.0053 0 0.1 0.0
Fe4 Fe+3 -0.0022 0.2726 0 0.143 0.0
O11 O-2 0.276 0.4809 0 1 0.0
Ti6 Ti+4 -0.0433 0.4511 0 0.857 0.0
O10 O-2 0.2221 0.9353 0 1 0.0
Fe6 Fe+3 -0.0433 0.4511 0 0.143 0.0
O2 O-2 0.1923 0.5773 0 1 0.0
O6 O-2 0.187 0.7565 0 1 0.0
Ti5 Ti+4 0.0135 0.361 0 0.857 0.0
Ti4 Ti+4 -0.0022 0.2726 0 0.857 0.0
